data_7712405
loop_
_publ_author_name
'Qiao, Xianji'
'Qiu, Yi'
'Xin, Junjie'
'Da, Chen'
'Ma, Zili'
'Corkett, Alex'
'Cai, Guohong'
'Cai, Guanqun'
'Qu, Shangqing'
'Wang, Yuchao'
'Zhu, Zhenyu'
'Gao, Yiman'
'Wang, Zhigang'
'Dronskowski, Richard'
'Li, Guobao'
'Sun, Junliang'

_publ_section_title
;
 Synthesis, Crystal Structures and Semiconducting Properties of New
 Hexacyanidomettallates
;
_journal_name_full 'Dalton Transactions'
_journal_paper_doi 10.1039/D3DT00384A
_journal_year 2023
_chemical_formula_sum 'C6 H2 Fe K2 N6 O Sr'
_chemical_formula_weight 395.81
_space_group_crystal_system monoclinic
_space_group_IT_number 14
_space_group_name_Hall '-P 2ybc'
_space_group_name_H-M_alt 'P 1 21/c 1'
_atom_sites_solution_hydrogens difmap
_audit_creation_method SHELXL-2018/3
_audit_update_record
;
2022-06-16 deposited with the CCDC.	2023-02-23 downloaded from the CCDC.
;
_cell_angle_alpha 90
_cell_angle_beta 112.628(5)
_cell_angle_gamma 90
_cell_formula_units_Z 4
_cell_length_a 13.8435(6)
_cell_length_b 7.7597(3)
_cell_length_c 12.0631(6)
_cell_measurement_reflns_used 4119
_cell_measurement_temperature 293(2)
_cell_measurement_theta_max 30.4290
_cell_measurement_theta_min 3.0410
_cell_volume 1196.08(10)
_computing_structure_refinement 'SHELXL-2018/3 (Sheldrick, 2018)'
_computing_structure_solution 'SHELXT 2018/2 (Sheldrick, 2018)'
_diffrn_ambient_temperature 293(2)
_diffrn_measured_fraction_theta_full 0.999
_diffrn_measured_fraction_theta_max 0.988
_diffrn_measurement_device_type 'XtaLAB Synergy R, DW system, HyPix'
_diffrn_radiation_type MoK\a
_diffrn_radiation_wavelength 0.71073
_diffrn_reflns_av_R_equivalents 0.0241
_diffrn_reflns_av_unetI/netI 0.0272
_diffrn_reflns_Laue_measured_fraction_full 0.999
_diffrn_reflns_Laue_measured_fraction_max 0.988
_diffrn_reflns_limit_h_max 18
_diffrn_reflns_limit_h_min -18
_diffrn_reflns_limit_k_max 10
_diffrn_reflns_limit_k_min -10
_diffrn_reflns_limit_l_max 15
_diffrn_reflns_limit_l_min -15
_diffrn_reflns_number 11024
_diffrn_reflns_point_group_measured_fraction_full 0.999
_diffrn_reflns_point_group_measured_fraction_max 0.988
_diffrn_reflns_theta_full 25.242
_diffrn_reflns_theta_max 28.281
_diffrn_reflns_theta_min 3.071
_exptl_absorpt_coefficient_mu 6.358
_exptl_absorpt_correction_T_max 1.00000
_exptl_absorpt_correction_T_min 0.79256
_exptl_absorpt_correction_type multi-scan
_exptl_crystal_colour yellow
_exptl_crystal_density_diffrn 2.198
_exptl_crystal_description block
_exptl_crystal_F_000 760
_refine_diff_density_max 0.880
_refine_diff_density_min -0.532
_refine_diff_density_rms 0.112
_refine_ls_extinction_method none
_refine_ls_goodness_of_fit_ref 1.017
_refine_ls_hydrogen_treatment refxyz
_refine_ls_matrix_type full
_refine_ls_number_parameters 163
_refine_ls_number_reflns 2932
_refine_ls_number_restraints 2
_refine_ls_restrained_S_all 1.017
_refine_ls_R_factor_all 0.0405
_refine_ls_R_factor_gt 0.0286
_refine_ls_shift/su_max 0.001
_refine_ls_shift/su_mean 0.000
_refine_ls_structure_factor_coef Fsqd
_refine_ls_weighting_details 'w=1/[\s^2^(Fo^2^)+(0.0406P)^2^] where P=(Fo^2^+2Fc^2^)/3'
_refine_ls_weighting_scheme calc
_refine_ls_wR_factor_gt 0.0696
_refine_ls_wR_factor_ref 0.0736
_reflns_Friedel_coverage 0.000
_reflns_number_gt 2296
_reflns_number_total 2932
_reflns_threshold_expression 'I > 2\s(I)'
_cod_data_source_file d3dt00384a2.cif
_cod_data_source_block x_CCDC2
_cod_original_sg_symbol_H-M 'P 21/c'
_cod_database_code 7712405
_shelx_shelxl_version_number 2018/3
_shelx_space_group_comment
;
The symmetry employed for this shelxl refinement is uniquely defined
by the following loop, which should always be used as a source of
symmetry information in preference to the above space-group names.
They are only intended as comments.
;

loop_
_space_group_symop_operation_xyz
'x, y, z'
'-x, y+1/2, -z+1/2'
'-x, -y, -z'
'x, -y-1/2, z-1/2'

loop_
_atom_site_label
_atom_site_type_symbol
_atom_site_fract_x
_atom_site_fract_y
_atom_site_fract_z
_atom_site_U_iso_or_equiv
_atom_site_adp_type
_atom_site_occupancy
_atom_site_site_symmetry_order
_atom_site_calc_flag
_atom_site_refinement_flags_posn
_atom_site_refinement_flags_adp
_atom_site_refinement_flags_occupancy
_atom_site_disorder_assembly
_atom_site_disorder_group
Fe1 Fe 0.500000 0.500000 0.500000 0.00897(11) Uani 1 2 d S . P . .
Fe2 Fe 0.000000 0.000000 0.500000 0.00961(11) Uani 1 2 d S . P . .
N1 N 0.62894(15) 0.2821(2) 0.72017(16) 0.0177(4) Uani 1 1 d . . . . .
N2 N 0.43365(14) 0.1543(2) 0.36803(16) 0.0182(4) Uani 1 1 d . . . . .
N3 N 0.30953(15) 0.4566(3) 0.56734(17) 0.0192(4) Uani 1 1 d . . . . .
N4 N -0.10862(15) 0.3504(2) 0.43109(16) 0.0193(4) Uani 1 1 d . . . . .
N5 N 0.08897(15) 0.0437(3) 0.30507(17) 0.0196(4) Uani 1 1 d . . . . .
N6 N 0.19502(15) 0.1835(2) 0.67896(17) 0.0223(5) Uani 1 1 d . . . . .
C1 C 0.58191(16) 0.3691(3) 0.63936(18) 0.0117(4) Uani 1 1 d . . . . .
C2 C 0.45989(16) 0.2857(3) 0.41623(18) 0.0123(4) Uani 1 1 d . . . . .
C3 C 0.38146(17) 0.4770(3) 0.54198(19) 0.0125(5) Uani 1 1 d . . . . .
C4 C -0.06821(16) 0.2181(3) 0.45774(17) 0.0122(4) Uani 1 1 d . . . . .
C5 C 0.05376(17) 0.0261(3) 0.3778(2) 0.0146(5) Uani 1 1 d . . . . .
C6 C 0.12238(17) 0.1126(3) 0.61194(19) 0.0137(5) Uani 1 1 d . . . . .
Sr1 Sr 0.25341(2) -0.00274(2) 0.25012(2) 0.01048(8) Uani 1 1 d . . . . .
K1 K 0.41213(4) 0.10000(6) 0.65182(5) 0.02080(13) Uani 1 1 d . . . . .
K2 K 0.10277(4) 0.41534(7) 0.38399(5) 0.02327(14) Uani 1 1 d . . . . .
O1 O 0.28555(13) -0.1250(2) 0.47052(15) 0.0242(4) Uani 1 1 d D . . . .
H1 H 0.3258(18) -0.211(2) 0.493(2) 0.036 Uiso 1 1 d D U . . .
H2 H 0.2321(14) -0.146(4) 0.485(2) 0.036 Uiso 1 1 d D U . . .

loop_
_atom_site_aniso_label
_atom_site_aniso_U_11
_atom_site_aniso_U_22
_atom_site_aniso_U_33
_atom_site_aniso_U_23
_atom_site_aniso_U_13
_atom_site_aniso_U_12
Fe1 0.0089(2) 0.0084(2) 0.0101(2) -0.00016(15) 0.00413(19) -0.00021(16)
Fe2 0.0089(2) 0.0093(3) 0.0109(2) 0.00040(15) 0.00405(19) 0.00062(17)
N1 0.0200(10) 0.0148(10) 0.0176(10) 0.0002(8) 0.0065(8) 0.0037(8)
N2 0.0160(10) 0.0168(11) 0.0192(10) -0.0023(8) 0.0039(8) -0.0023(8)
N3 0.0174(10) 0.0254(11) 0.0174(10) 0.0003(8) 0.0096(9) 0.0012(9)
N4 0.0212(10) 0.0164(11) 0.0181(10) 0.0019(8) 0.0052(8) 0.0062(9)
N5 0.0180(10) 0.0245(11) 0.0184(10) 0.0018(8) 0.0092(9) 0.0009(9)
N6 0.0194(10) 0.0165(11) 0.0285(11) -0.0044(9) 0.0065(9) -0.0023(9)
C1 0.0120(10) 0.0101(11) 0.0153(11) -0.0047(8) 0.0077(9) -0.0022(9)
C2 0.0094(10) 0.0146(11) 0.0140(11) 0.0032(9) 0.0058(8) 0.0025(9)
C3 0.0172(11) 0.0090(11) 0.0103(11) 0.0004(8) 0.0044(9) 0.0017(9)
C4 0.0112(10) 0.0158(12) 0.0101(10) -0.0018(8) 0.0045(8) -0.0025(9)
C5 0.0127(11) 0.0120(11) 0.0171(12) -0.0012(9) 0.0034(9) 0.0013(9)
C6 0.0159(11) 0.0100(11) 0.0179(11) 0.0036(9) 0.0094(9) 0.0040(9)
Sr1 0.01001(13) 0.01089(14) 0.01049(14) -0.00028(7) 0.00388(10) -0.00006(8)
K1 0.0252(3) 0.0165(3) 0.0208(3) 0.0010(2) 0.0090(2) 0.0003(2)
K2 0.0200(3) 0.0230(3) 0.0225(3) -0.0047(2) 0.0034(2) 0.0004(2)
O1 0.0239(10) 0.0261(10) 0.0237(9) 0.0078(7) 0.0106(8) 0.0082(8)

loop_
_atom_type_symbol
_atom_type_description
_atom_type_scat_dispersion_real
_atom_type_scat_dispersion_imag
_atom_type_scat_source
C C 0.0033 0.0016 'International Tables Vol C Tables 4.2.6.8 and 6.1.1.4'
H H 0.0000 0.0000 'International Tables Vol C Tables 4.2.6.8 and 6.1.1.4'
N N 0.0061 0.0033 'International Tables Vol C Tables 4.2.6.8 and 6.1.1.4'
O O 0.0106 0.0060 'International Tables Vol C Tables 4.2.6.8 and 6.1.1.4'
Sr Sr -1.5307 3.2498 'International Tables Vol C Tables 4.2.6.8 and 6.1.1.4'
Fe Fe 0.3463 0.8444 'International Tables Vol C Tables 4.2.6.8 and 6.1.1.4'
K K 0.2009 0.2494 'International Tables Vol C Tables 4.2.6.8 and 6.1.1.4'

loop_
_geom_angle_atom_site_label_1
_geom_angle_atom_site_label_2
_geom_angle_atom_site_label_3
_geom_angle
_geom_angle_site_symmetry_1
_geom_angle_site_symmetry_3
_geom_angle_publ_flag
C3 Fe1 C3 180.0 3_666 . ?
C3 Fe1 C2 92.63(8) 3_666 . ?
C3 Fe1 C2 87.37(9) . . ?
C3 Fe1 C2 87.37(9) 3_666 3_666 ?
C3 Fe1 C2 92.63(9) . 3_666 ?
C2 Fe1 C2 180.0 . 3_666 ?
C3 Fe1 C1 89.80(9) 3_666 3_666 ?
C3 Fe1 C1 90.20(9) . 3_666 ?
C2 Fe1 C1 92.50(8) . 3_666 ?
C2 Fe1 C1 87.50(8) 3_666 3_666 ?
C3 Fe1 C1 90.20(9) 3_666 . ?
C3 Fe1 C1 89.80(9) . . ?
C2 Fe1 C1 87.50(8) . . ?
C2 Fe1 C1 92.50(8) 3_666 . ?
C1 Fe1 C1 180.00(10) 3_666 . ?
C3 Fe1 K1 71.44(6) 3_666 4_565 ?
C3 Fe1 K1 108.56(6) . 4_565 ?
C2 Fe1 K1 50.48(6) . 4_565 ?
C2 Fe1 K1 129.53(6) 3_666 4_565 ?
C1 Fe1 K1 48.66(6) 3_666 4_565 ?
C1 Fe1 K1 131.34(6) . 4_565 ?
C3 Fe1 K1 108.56(6) 3_666 2_656 ?
C3 Fe1 K1 71.44(6) . 2_656 ?
C2 Fe1 K1 129.52(6) . 2_656 ?
C2 Fe1 K1 50.47(6) 3_666 2_656 ?
C1 Fe1 K1 131.34(6) 3_666 2_656 ?
C1 Fe1 K1 48.66(6) . 2_656 ?
K1 Fe1 K1 180.0 4_565 2_656 ?
C5 Fe2 C5 180.00(5) 3_556 . ?
C5 Fe2 C4 89.97(9) 3_556 3_556 ?
C5 Fe2 C4 90.03(9) . 3_556 ?
C5 Fe2 C4 90.03(9) 3_556 . ?
C5 Fe2 C4 89.97(9) . . ?
C4 Fe2 C4 180.0 3_556 . ?
C5 Fe2 C6 90.34(9) 3_556 . ?
C5 Fe2 C6 89.66(9) . . ?
C4 Fe2 C6 90.21(9) 3_556 . ?
C4 Fe2 C6 89.79(9) . . ?
C5 Fe2 C6 89.66(9) 3_556 3_556 ?
C5 Fe2 C6 90.34(9) . 3_556 ?
C4 Fe2 C6 89.79(9) 3_556 3_556 ?
C4 Fe2 C6 90.21(9) . 3_556 ?
C6 Fe2 C6 180.0 . 3_556 ?
C5 Fe2 K2 48.90(7) 3_556 3_556 ?
C5 Fe2 K2 131.10(7) . 3_556 ?
C4 Fe2 K2 52.87(6) 3_556 3_556 ?
C4 Fe2 K2 127.12(6) . 3_556 ?
C6 Fe2 K2 117.24(6) . 3_556 ?
C6 Fe2 K2 62.76(6) 3_556 3_556 ?
C5 Fe2 K2 131.10(7) 3_556 . ?
C5 Fe2 K2 48.90(7) . . ?
C4 Fe2 K2 127.13(6) 3_556 . ?
C4 Fe2 K2 52.88(6) . . ?
C6 Fe2 K2 62.76(6) . . ?
C6 Fe2 K2 117.24(6) 3_556 . ?
K2 Fe2 K2 180.0 3_556 . ?
C1 N1 Sr1 135.03(16) . 3_656 ?
C1 N1 K1 78.60(14) . 2_656 ?
Sr1 N1 K1 144.10(7) 3_656 2_656 ?
C1 N1 K1 82.52(14) . . ?
Sr1 N1 K1 98.25(6) 3_656 . ?
K1 N1 K1 98.66(5) 2_656 . ?
C2 N2 Sr1 136.25(16) . . ?
C2 N2 K1 121.70(16) . 3_656 ?
Sr1 N2 K1 102.01(6) . 3_656 ?
C2 N2 K1 78.16(14) . 4_565 ?
Sr1 N2 K1 93.70(5) . 4_565 ?
K1 N2 K1 100.16(5) 3_656 4_565 ?
C3 N3 Sr1 139.79(17) . 4_566 ?
C3 N3 K2 120.83(16) . . ?
Sr1 N3 K2 97.58(6) 4_566 . ?
C3 N3 K1 82.92(15) . . ?
Sr1 N3 K1 95.26(6) 4_566 . ?
K2 N3 K1 110.32(7) . . ?
C4 N4 Sr1 139.52(16) . 2 ?
C4 N4 K2 118.93(15) . 3_566 ?
Sr1 N4 K2 99.16(6) 2 3_566 ?
C4 N4 K2 79.21(14) . . ?
Sr1 N4 K2 104.01(6) 2 . ?
K2 N4 K2 106.44(6) 3_566 . ?
C5 N5 Sr1 145.91(17) . . ?
C5 N5 K2 91.73(15) . 2_545 ?
Sr1 N5 K2 111.72(7) . 2_545 ?
C5 N5 K2 82.45(14) . . ?
Sr1 N5 K2 104.75(7) . . ?
K2 N5 K2 119.91(7) 2_545 . ?
C6 N6 Sr1 138.27(17) . 4_566 ?
C6 N6 K1 115.35(16) . . ?
Sr1 N6 K1 92.34(6) 4_566 . ?
C6 N6 K2 85.99(15) . 4_566 ?
Sr1 N6 K2 97.66(6) 4_566 4_566 ?
K1 N6 K2 132.88(6) . 4_566 ?
N1 C1 Fe1 176.30(19) . . ?
N1 C1 K1 79.66(14) . 2_656 ?
Fe1 C1 K1 103.34(8) . 2_656 ?
N1 C1 K1 76.38(14) . . ?
Fe1 C1 K1 100.96(8) . . ?
K1 C1 K1 97.54(6) 2_656 . ?
N2 C2 Fe1 177.55(19) . . ?
N2 C2 K1 80.54(14) . 4_565 ?
Fe1 C2 K1 101.35(8) . 4_565 ?
N2 C2 K1 85.64(14) . . ?
Fe1 C2 K1 92.08(7) . . ?
K1 C2 K1 157.13(7) 4_565 . ?
N3 C3 Fe1 177.6(2) . . ?
N3 C3 K1 75.81(14) . . ?
Fe1 C3 K1 101.97(8) . . ?
N4 C4 Fe2 178.96(19) . . ?
N4 C4 K2 80.17(14) . . ?
Fe2 C4 K2 98.89(8) . . ?
N5 C5 Fe2 178.3(2) . . ?
N5 C5 K2 75.62(14) . . ?
Fe2 C5 K2 103.50(9) . . ?
N5 C5 K2 66.84(14) . 2_545 ?
Fe2 C5 K2 114.85(9) . 2_545 ?
K2 C5 K2 110.30(7) . 2_545 ?
N6 C6 Fe2 178.6(2) . . ?
N6 C6 K2 74.16(14) . 4_566 ?
Fe2 C6 K2 105.82(8) . 4_566 ?
N4 Sr1 N5 79.01(6) 2_545 . ?
N4 Sr1 N3 74.62(6) 2_545 4_565 ?
N5 Sr1 N3 139.18(6) . 4_565 ?
N4 Sr1 N6 95.60(6) 2_545 4_565 ?
N5 Sr1 N6 76.53(6) . 4_565 ?
N3 Sr1 N6 75.66(6) 4_565 4_565 ?
N4 Sr1 N2 156.74(6) 2_545 . ?
N5 Sr1 N2 122.01(6) . . ?
N3 Sr1 N2 82.32(6) 4_565 . ?
N6 Sr1 N2 81.39(6) 4_565 . ?
N4 Sr1 N1 89.42(6) 2_545 3_656 ?
N5 Sr1 N1 128.64(6) . 3_656 ?
N3 Sr1 N1 81.97(6) 4_565 3_656 ?
N6 Sr1 N1 154.81(6) 4_565 3_656 ?
N2 Sr1 N1 84.30(6) . 3_656 ?
N4 Sr1 O1 117.25(6) 2_545 . ?
N5 Sr1 O1 68.26(5) . . ?
N3 Sr1 O1 152.36(6) 4_565 . ?
N6 Sr1 O1 124.33(6) 4_565 . ?
N2 Sr1 O1 82.42(6) . . ?
N1 Sr1 O1 73.69(5) 3_656 . ?
N4 Sr1 K2 42.76(4) 2_545 4_565 ?
N5 Sr1 K2 96.70(4) . 4_565 ?
N3 Sr1 K2 43.53(4) 4_565 4_565 ?
N6 Sr1 K2 62.34(4) 4_565 4_565 ?
N2 Sr1 K2 118.72(4) . 4_565 ?
N1 Sr1 K2 107.96(4) 3_656 4_565 ?
O1 Sr1 K2 158.81(4) . 4_565 ?
N4 Sr1 K1 113.80(4) 2_545 4_565 ?
N5 Sr1 K1 124.13(4) . 4_565 ?
N3 Sr1 K1 46.64(4) 4_565 4_565 ?
N6 Sr1 K1 49.15(4) 4_565 4_565 ?
N2 Sr1 K1 47.82(4) . 4_565 ?
N1 Sr1 K1 106.42(4) 3_656 4_565 ?
O1 Sr1 K1 128.94(4) . 4_565 ?
K2 Sr1 K1 71.608(12) 4_565 4_565 ?
N4 Sr1 K1 123.08(4) 2_545 3_656 ?
N5 Sr1 K1 152.03(4) . 3_656 ?
N3 Sr1 K1 68.11(4) 4_565 3_656 ?
N6 Sr1 K1 114.10(4) 4_565 3_656 ?
N2 Sr1 K1 41.77(4) . 3_656 ?
N1 Sr1 K1 44.95(4) 3_656 3_656 ?
O1 Sr1 K1 85.23(4) . 3_656 ?
K2 Sr1 K1 111.198(12) 4_565 3_656 ?
K1 Sr1 K1 66.122(8) 4_565 3_656 ?
N4 Sr1 K2 107.83(4) 2_545 . ?
N5 Sr1 K2 40.67(4) . . ?
N3 Sr1 K2 122.17(5) 4_565 . ?
N6 Sr1 K2 46.54(4) 4_565 . ?
N2 Sr1 K2 86.92(4) . . ?
N1 Sr1 K2 152.89(4) 3_656 . ?
O1 Sr1 K2 79.76(4) . . ?
K2 Sr1 K2 98.757(10) 4_565 . ?
K1 Sr1 K2 86.005(12) 4_565 . ?
K1 Sr1 K2 128.139(11) 3_656 . ?
N4 Sr1 K1 150.89(4) 2_545 . ?
N5 Sr1 K1 79.51(4) . . ?
N3 Sr1 K1 133.71(4) 4_565 . ?
N6 Sr1 K1 98.25(4) 4_565 . ?
N2 Sr1 K1 51.57(4) . . ?
N1 Sr1 K1 88.82(4) 3_656 . ?
O1 Sr1 K1 35.19(4) . . ?
K2 Sr1 K1 160.482(12) 4_565 . ?
K1 Sr1 K1 94.511(10) 4_565 . ?
K1 Sr1 K1 73.488(12) 3_656 . ?
K2 Sr1 K1 65.843(10) . . ?
O1 K1 N2 77.21(5) . 3_656 ?
O1 K1 C1 95.03(5) . 2_646 ?
N2 K1 C1 83.43(5) 3_656 2_646 ?
O1 K1 N1 73.34(5) . 2_646 ?
N2 K1 N1 77.65(5) 3_656 2_646 ?
C1 K1 N1 21.74(5) 2_646 2_646 ?
O1 K1 N3 103.20(5) . . ?
N2 K1 N3 144.68(5) 3_656 . ?
C1 K1 N3 131.00(5) 2_646 . ?
N1 K1 N3 136.99(5) 2_646 . ?
O1 K1 C2 142.30(5) . 4_566 ?
N2 K1 C2 113.11(5) 3_656 4_566 ?
C1 K1 C2 53.08(6) 2_646 4_566 ?
N1 K1 C2 73.90(5) 2_646 4_566 ?
N3 K1 C2 88.42(5) . 4_566 ?
O1 K1 N1 136.98(5) . . ?
N2 K1 N1 71.11(5) 3_656 . ?
C1 K1 N1 109.13(5) 2_646 . ?
N1 K1 N1 125.02(4) 2_646 . ?
N3 K1 N1 87.43(5) . . ?
C2 K1 N1 78.35(5) 4_566 . ?
O1 K1 N2 148.12(5) . 4_566 ?
N2 K1 N2 128.60(3) 3_656 4_566 ?
C1 K1 N2 73.11(5) 2_646 4_566 ?
N1 K1 N2 92.67(5) 2_646 4_566 ?
N3 K1 N2 67.49(5) . 4_566 ?
C2 K1 N2 21.31(5) 4_566 4_566 ?
N1 K1 N2 74.51(5) . 4_566 ?
O1 K1 C3 107.67(5) . . ?
N2 K1 C3 124.15(6) 3_656 . ?
C1 K1 C3 147.03(6) 2_646 . ?
N1 K1 C3 158.14(6) 2_646 . ?
N3 K1 C3 21.27(5) . . ?
C2 K1 C3 96.11(6) 4_566 . ?
N1 K1 C3 69.76(5) . . ?
N2 K1 C3 75.08(5) 4_566 . ?
O1 K1 C1 128.16(5) . . ?
N2 K1 C1 82.32(5) 3_656 . ?
C1 K1 C1 129.32(3) 2_646 . ?
N1 K1 C1 146.11(5) 2_646 . ?
N3 K1 C1 69.68(5) . . ?
C2 K1 C1 89.54(6) 4_566 . ?
N1 K1 C1 21.10(5) . . ?
N2 K1 C1 78.82(5) 4_566 . ?
C3 K1 C1 50.16(6) . . ?
O1 K1 N6 82.95(5) . . ?
N2 K1 N6 150.23(5) 3_656 . ?
C1 K1 N6 76.38(5) 2_646 . ?
N1 K1 N6 75.50(5) 2_646 . ?
N3 K1 N6 61.63(5) . . ?
C2 K1 N6 71.20(5) 4_566 . ?
N1 K1 N6 136.28(5) . . ?
N2 K1 N6 65.66(5) 4_566 . ?
C3 K1 N6 82.90(5) . . ?
C1 K1 N6 127.44(5) . . ?
O1 K1 C2 83.06(5) . . ?
N2 K1 C2 80.86(5) 3_656 . ?
C1 K1 C2 164.22(5) 2_646 . ?
N1 K1 C2 150.97(5) 2_646 . ?
N3 K1 C2 64.36(5) . . ?
C2 K1 C2 133.30(3) 4_566 . ?
N1 K1 C2 64.04(5) . . ?
N2 K1 C2 116.08(5) 4_566 . ?
C3 K1 C2 46.51(5) . . ?
C1 K1 C2 46.65(5) . . ?
N6 K1 C2 118.71(5) . . ?
O1 K1 H1 16.1(3) . . ?
N2 K1 H1 62.8(3) 3_656 . ?
C1 K1 H1 86.1(4) 2_646 . ?
N1 K1 H1 64.8(4) 2_646 . ?
N3 K1 H1 119.0(3) . . ?
C2 K1 H1 138.5(5) 4_566 . ?
N1 K1 H1 129.3(4) . . ?
N2 K1 H1 153.5(5) 4_566 . ?
C3 K1 H1 121.0(4) . . ?
C1 K1 H1 127.7(5) . . ?
N6 K1 H1 93.9(4) . . ?
C2 K1 H1 88.1(5) . . ?
N4 K2 N3 66.96(5) 3_566 . ?
N4 K2 N5 97.85(6) 3_566 2 ?
N3 K2 N5 153.38(6) . 2 ?
N4 K2 N5 146.50(6) 3_566 . ?
N3 K2 N5 105.76(6) . . ?
N5 K2 N5 98.68(4) 2 . ?
N4 K2 C5 125.54(6) 3_566 . ?
N3 K2 C5 105.72(6) . . ?
N5 K2 C5 100.89(6) 2 . ?
N5 K2 C5 21.93(5) . . ?
N4 K2 C5 114.01(6) 3_566 2 ?
N3 K2 C5 145.74(6) . 2 ?
N5 K2 C5 21.43(5) 2 2 ?
N5 K2 C5 90.50(5) . 2 ?
C5 K2 C5 100.41(5) . 2 ?
N4 K2 C4 83.66(6) 3_566 . ?
N3 K2 C4 117.35(5) . . ?
N5 K2 C4 80.47(6) 2 . ?
N5 K2 C4 70.67(5) . . ?
C5 K2 C4 50.49(6) . . ?
C5 K2 C4 96.34(6) 2 . ?
N4 K2 N4 73.56(6) 3_566 . ?
N3 K2 N4 125.58(5) . . ?
N5 K2 N4 65.10(5) 2 . ?
N5 K2 N4 87.40(5) . . ?
C5 K2 N4 69.27(6) . . ?
C5 K2 N4 84.24(5) 2 . ?
C4 K2 N4 20.62(5) . . ?
N4 K2 N6 146.68(5) 3_566 4_565 ?
N3 K2 N6 92.57(5) . 4_565 ?
N5 K2 N6 89.51(5) 2 4_565 ?
N5 K2 N6 62.28(5) . 4_565 ?
C5 K2 N6 84.20(6) . 4_565 ?
C5 K2 N6 68.23(5) 2 4_565 ?
C4 K2 N6 129.66(5) . 4_565 ?
N4 K2 N6 137.58(5) . 4_565 ?
N4 K2 C6 143.66(6) 3_566 4_565 ?
N3 K2 C6 108.83(6) . 4_565 ?
N5 K2 C6 69.84(5) 2 4_565 ?
N5 K2 C6 69.75(5) . 4_565 ?
C5 K2 C6 90.73(6) . 4_565 ?
C5 K2 C6 48.47(6) 2 4_565 ?
C4 K2 C6 125.20(5) . 4_565 ?
N4 K2 C6 125.03(5) . 4_565 ?
N6 K2 C6 19.85(5) 4_565 4_565 ?
N4 K2 Fe2 98.46(4) 3_566 . ?
N3 K2 Fe2 101.74(4) . . ?
N5 K2 Fe2 102.09(4) 2 . ?
N5 K2 Fe2 49.53(4) . . ?
C5 K2 Fe2 27.61(4) . . ?
C5 K2 Fe2 111.57(4) 2 . ?
C4 K2 Fe2 28.23(4) . . ?
N4 K2 Fe2 48.85(3) . . ?
N6 K2 Fe2 111.75(4) 4_565 . ?
C6 K2 Fe2 117.30(4) 4_565 . ?
N4 K2 Sr1 38.08(4) 3_566 4_566 ?
N3 K2 Sr1 38.89(4) . 4_566 ?
N5 K2 Sr1 134.96(4) 2 4_566 ?
N5 K2 Sr1 115.88(4) . 4_566 ?
C5 K2 Sr1 101.60(4) . 4_566 ?
C5 K2 Sr1 151.97(4) 2 4_566 ?
C4 K2 Sr1 84.57(4) . 4_566 ?
N4 K2 Sr1 87.51(3) . 4_566 ?
N6 K2 Sr1 131.17(4) 4_565 4_566 ?
C6 K2 Sr1 147.44(4) 4_565 4_566 ?
Fe2 K2 Sr1 81.932(11) . 4_566 ?
Sr1 O1 K1 111.40(6) . . ?
Sr1 O1 H1 115.9(17) . . ?
K1 O1 H1 95.8(18) . . ?
Sr1 O1 H2 116.9(19) . . ?
K1 O1 H2 107(2) . . ?
H1 O1 H2 108(3) . . ?

loop_
_geom_bond_atom_site_label_1
_geom_bond_atom_site_label_2
_geom_bond_distance
_geom_bond_site_symmetry_2
_geom_bond_publ_flag
Fe1 C3 1.903(2) 3_666 ?
Fe1 C3 1.903(2) . ?
Fe1 C2 1.914(2) . ?
Fe1 C2 1.914(2) 3_666 ?
Fe1 C1 1.917(2) 3_666 ?
Fe1 C1 1.917(2) . ?
Fe1 K1 3.9739(5) 4_565 ?
Fe1 K1 3.9739(6) 2_656 ?
Fe2 C5 1.900(2) 3_556 ?
Fe2 C5 1.900(2) . ?
Fe2 C4 1.909(2) 3_556 ?
Fe2 C4 1.909(2) . ?
Fe2 C6 1.923(2) . ?
Fe2 C6 1.923(2) 3_556 ?
Fe2 K2 3.9877(6) 3_556 ?
Fe2 K2 3.9877(6) . ?
N1 C1 1.158(3) . ?
N1 Sr1 2.6516(19) 3_656 ?
N1 K1 3.0772(19) 2_656 ?
N1 K1 3.127(2) . ?
N2 C2 1.161(3) . ?
N2 Sr1 2.6463(18) . ?
N2 K1 2.9836(19) 3_656 ?
N2 K1 3.1509(19) 4_565 ?
N3 C3 1.159(3) . ?
N3 Sr1 2.6290(19) 4_566 ?
N3 K2 2.884(2) . ?
N3 K1 3.098(2) . ?
N4 C4 1.154(3) . ?
N4 Sr1 2.5930(18) 2 ?
N4 K2 2.8547(19) 3_566 ?
N4 K2 3.228(2) . ?
N5 C5 1.164(3) . ?
N5 Sr1 2.629(2) . ?
N5 K2 2.929(2) 2_545 ?
N5 K2 3.020(2) . ?
N6 C6 1.158(3) . ?
N6 Sr1 2.6445(19) 4_566 ?
N6 K1 3.212(2) . ?
N6 K2 3.281(2) 4_566 ?
C1 K1 3.066(2) 2_656 ?
C1 K1 3.191(2) . ?
C2 K1 3.126(2) 4_565 ?
C2 K1 3.469(2) . ?
C3 K1 3.172(2) . ?
C4 K2 3.218(2) . ?
C5 K2 3.090(2) . ?
C5 K2 3.185(2) 2_545 ?
C6 K2 3.402(2) 4_566 ?
Sr1 O1 2.6936(16) . ?
Sr1 K2 4.1507(6) 4_565 ?
Sr1 K1 4.2433(6) 4_565 ?
Sr1 K1 4.3808(6) 3_656 ?
Sr1 K2 4.4803(6) . ?
Sr1 K1 4.5554(6) . ?
K1 O1 2.8199(19) . ?
K1 H1 3.02(2) . ?
O1 H1 0.844(10) . ?
O1 H2 0.841(10) . ?
